data_4101050
_journal_name_full 'Journal of the American Chemical Society'
_journal_paper_doi 10.1021/ja0567182
_journal_year 2006
_chemical_formula_moiety 'C34 H29 P1 S1'
_chemical_formula_sum 'C34 H29 P S'
_chemical_formula_weight 500.60
_chemical_name_common LCOF07
_space_group_IT_number 2
_symmetry_cell_setting triclinic
_symmetry_space_group_name_Hall '-P 1'
_symmetry_space_group_name_H-M 'P -1'
_cell_angle_alpha 95.791(5)
_cell_angle_beta 109.093(5)
_cell_angle_gamma 108.521(5)
_cell_formula_units_Z 2
_cell_length_a 9.256(5)
_cell_length_b 12.399(5)
_cell_length_c 13.325(5)
_cell_measurement_temperature 293(2)
_cell_volume 1334.0(10)
_diffrn_ambient_temperature 293(2)
_exptl_crystal_density_diffrn 1.246
_cod_database_code 4101050

loop_
_symmetry_equiv_pos_as_xyz
'x, y, z'
'-x, -y, -z'

loop_
_atom_site_label
_atom_site_type_symbol
_atom_site_fract_x
_atom_site_fract_y
_atom_site_fract_z
_atom_site_U_iso_or_equiv
_atom_site_adp_type
_atom_site_occupancy
_atom_site_symmetry_multiplicity
_atom_site_calc_flag
_atom_site_refinement_flags
_atom_site_disorder_assembly
_atom_site_disorder_group
C1 C -0.0145(2) 0.21153(15) 0.27328(14) 0.0405(4) Uani 1 1 d . . .
C2 C -0.0667(2) 0.09494(16) 0.26503(15) 0.0416(4) Uani 1 1 d . . .
C3 C -0.0436(3) 0.03481(17) 0.35862(16) 0.0546(5) Uani 1 1 d . . .
H3A H -0.1333 0.0262 0.3835 0.066 Uiso 1 1 calc R . .
H3B H 0.0584 0.0833 0.4187 0.066 Uiso 1 1 calc R . .
C4 C -0.0384(3) -0.08416(19) 0.32758(18) 0.0654(6) Uani 1 1 d . . .
H4A H -0.0326 -0.1223 0.3881 0.078 Uiso 1 1 calc R . .
H4B H 0.0591 -0.0756 0.3115 0.078 Uiso 1 1 calc R . .
C5 C -0.1916(4) -0.15837(19) 0.2282(2) 0.0701(7) Uani 1 1 d . . .
H5A H -0.1924 -0.2368 0.2130 0.084 Uiso 1 1 calc R . .
H5B H -0.2887 -0.1636 0.2436 0.084 Uiso 1 1 calc R . .
C6 C -0.1979(3) -0.10787(16) 0.12989(17) 0.0562(5) Uani 1 1 d . . .
H6A H -0.3081 -0.1458 0.0743 0.067 Uiso 1 1 calc R . .
H6B H -0.1226 -0.1259 0.1011 0.067 Uiso 1 1 calc R . .
C7 C -0.1549(2) 0.02242(15) 0.15091(15) 0.0412(4) Uani 1 1 d . . .
C8 C -0.1822(2) 0.08400(15) 0.07315(14) 0.0385(4) Uani 1 1 d . . .
C9 C -0.2605(2) 0.03911(15) -0.04653(14) 0.0391(4) Uani 1 1 d . . .
C10 C -0.2198(2) -0.04314(17) -0.09883(15) 0.0464(5) Uani 1 1 d . . .
H10 H -0.1408 -0.0693 -0.0577 0.056 Uiso 1 1 calc R . .
C11 C -0.2941(2) -0.08673(17) -0.21026(15) 0.0458(5) Uani 1 1 d . . .
H11 H -0.2637 -0.1414 -0.2425 0.055 Uiso 1 1 calc R . .
C12 C -0.3782(3) 0.07647(17) -0.11101(16) 0.0493(5) Uani 1 1 d . . .
H12 H -0.4070 0.1321 -0.0787 0.059 Uiso 1 1 calc R . .
C13 C -0.4533(3) 0.03201(17) -0.22278(16) 0.0521(5) Uani 1 1 d . . .
H13 H -0.5326 0.0580 -0.2639 0.063 Uiso 1 1 calc R . .
C14 C -0.4131(2) -0.05082(16) -0.27536(15) 0.0424(4) Uani 1 1 d . . .
C15 C -0.4976(3) -0.09782(17) -0.39349(15) 0.0487(5) Uani 1 1 d . . .
H15 H -0.5821 -0.0735 -0.4293 0.058 Uiso 1 1 calc R . .
C16 C -0.4658(3) -0.17119(18) -0.45414(16) 0.0520(5) Uani 1 1 d . . .
H16 H -0.3761 -0.1906 -0.4184 0.062 Uiso 1 1 calc R . .
C17 C -0.5545(3) -0.22595(17) -0.57104(16) 0.0514(5) Uani 1 1 d . . .
C18 C -0.4874(4) -0.2865(2) -0.62355(19) 0.0692(7) Uani 1 1 d . . .
H18 H -0.3850 -0.2892 -0.5855 0.083 Uiso 1 1 calc R . .
C19 C -0.5725(5) -0.3434(2) -0.7333(2) 0.0877(9) Uani 1 1 d . . .
H19 H -0.5261 -0.3834 -0.7681 0.105 Uiso 1 1 calc R . .
C20 C -0.7072(3) -0.2232(2) -0.63053(17) 0.0644(6) Uani 1 1 d . . .
H20 H -0.7543 -0.1827 -0.5969 0.077 Uiso 1 1 calc R . .
C21 C -0.7897(4) -0.2804(2) -0.7396(2) 0.0829(8) Uani 1 1 d . . .
H21 H -0.8915 -0.2775 -0.7788 0.099 Uiso 1 1 calc R . .
C22 C -0.7226(5) -0.3409(2) -0.7901(2) 0.0916(10) Uani 1 1 d . . .
H22 H -0.7795 -0.3803 -0.8630 0.110 Uiso 1 1 calc R . .
C23 C 0.0662(2) 0.30502(16) 0.37437(15) 0.0450(4) Uani 1 1 d . . .
C24 C 0.0026(3) 0.29974(19) 0.45563(18) 0.0604(6) Uani 1 1 d . . .
H24 H -0.0921 0.2369 0.4460 0.073 Uiso 1 1 calc R . .
C25 C 0.0777(4) 0.3863(2) 0.5507(2) 0.0779(8) Uani 1 1 d . . .
H25 H 0.0340 0.3806 0.6045 0.094 Uiso 1 1 calc R . .
C26 C 0.2154(4) 0.4796(2) 0.5656(2) 0.0808(8) Uani 1 1 d . . .
H26 H 0.2657 0.5379 0.6295 0.097 Uiso 1 1 calc R . .
C27 C 0.2794(4) 0.4873(2) 0.4860(2) 0.0815(8) Uani 1 1 d . . .
H27 H 0.3735 0.5511 0.4963 0.098 Uiso 1 1 calc R . .
C28 C 0.2057(3) 0.40113(19) 0.39033(18) 0.0636(6) Uani 1 1 d . . .
H28 H 0.2499 0.4078 0.3368 0.076 Uiso 1 1 calc R . .
C29 C -0.2100(2) 0.31521(14) 0.12774(14) 0.0374(4) Uani 1 1 d . . .
C30 C -0.3542(2) 0.26792(17) 0.14636(17) 0.0499(5) Uani 1 1 d . . .
H30 H -0.3811 0.1952 0.1636 0.060 Uiso 1 1 calc R . .
C31 C -0.4574(3) 0.3288(2) 0.13935(18) 0.0580(5) Uani 1 1 d . . .
H31 H -0.5541 0.2965 0.1513 0.070 Uiso 1 1 calc R . .
C32 C -0.4183(3) 0.4369(2) 0.11482(18) 0.0610(6) Uani 1 1 d . . .
H32 H -0.4881 0.4777 0.1102 0.073 Uiso 1 1 calc R . .
C33 C -0.2747(3) 0.48454(19) 0.0970(2) 0.0638(6) Uani 1 1 d . . .
H33 H -0.2477 0.5578 0.0808 0.077 Uiso 1 1 calc R . .
C34 C -0.1712(3) 0.42429(16) 0.10319(17) 0.0509(5) Uani 1 1 d . . .
H34 H -0.0749 0.4569 0.0908 0.061 Uiso 1 1 calc R . .
P1 P -0.07177(6) 0.23802(4) 0.13710(4) 0.03764(15) Uani 1 1 d . . .
S1 S 0.10427(7) 0.31166(5) 0.08669(5) 0.05411(17) Uani 1 1 d . . .

loop_
_atom_site_aniso_label
_atom_site_aniso_U_11
_atom_site_aniso_U_22
_atom_site_aniso_U_33
_atom_site_aniso_U_23
_atom_site_aniso_U_13
_atom_site_aniso_U_12
C1 0.0405(10) 0.0416(9) 0.0407(10) 0.0096(7) 0.0152(8) 0.0173(8)
C2 0.0452(10) 0.0447(10) 0.0438(10) 0.0141(8) 0.0210(8) 0.0227(8)
C3 0.0731(14) 0.0527(12) 0.0456(11) 0.0193(9) 0.0244(11) 0.0285(11)
C4 0.0972(19) 0.0610(13) 0.0599(13) 0.0297(11) 0.0361(13) 0.0462(13)
C5 0.1022(19) 0.0447(12) 0.0775(16) 0.0216(11) 0.0465(15) 0.0304(13)
C6 0.0741(15) 0.0387(10) 0.0590(13) 0.0131(9) 0.0286(11) 0.0211(10)
C7 0.0453(10) 0.0392(9) 0.0431(10) 0.0086(8) 0.0203(8) 0.0174(8)
C8 0.0398(9) 0.0389(9) 0.0401(9) 0.0073(7) 0.0170(8) 0.0175(8)
C9 0.0403(10) 0.0377(9) 0.0400(9) 0.0075(7) 0.0175(8) 0.0137(8)
C10 0.0435(11) 0.0553(11) 0.0447(10) 0.0087(9) 0.0153(9) 0.0261(9)
C11 0.0491(11) 0.0519(11) 0.0442(10) 0.0064(8) 0.0218(9) 0.0257(9)
C12 0.0606(12) 0.0497(11) 0.0450(11) 0.0069(8) 0.0189(10) 0.0326(10)
C13 0.0619(13) 0.0569(12) 0.0437(11) 0.0108(9) 0.0154(10) 0.0351(10)
C14 0.0449(10) 0.0438(10) 0.0399(10) 0.0085(8) 0.0175(8) 0.0173(8)
C15 0.0524(12) 0.0529(11) 0.0412(10) 0.0101(8) 0.0147(9) 0.0234(9)
C16 0.0582(12) 0.0569(12) 0.0431(11) 0.0098(9) 0.0186(10) 0.0256(10)
C17 0.0642(13) 0.0453(10) 0.0436(11) 0.0079(8) 0.0235(10) 0.0167(10)
C18 0.0898(18) 0.0634(14) 0.0614(14) 0.0077(11) 0.0360(14) 0.0320(13)
C19 0.126(3) 0.0629(16) 0.0743(18) -0.0047(13) 0.058(2) 0.0205(17)
C20 0.0661(15) 0.0680(14) 0.0488(12) 0.0034(10) 0.0182(11) 0.0187(12)
C21 0.0742(17) 0.0890(18) 0.0521(14) -0.0005(13) 0.0103(13) 0.0071(15)
C22 0.111(3) 0.0700(17) 0.0517(15) -0.0122(13) 0.0288(17) -0.0095(17)
C23 0.0480(11) 0.0418(10) 0.0416(10) 0.0087(8) 0.0099(9) 0.0200(8)
C24 0.0677(14) 0.0575(13) 0.0532(12) 0.0022(10) 0.0262(11) 0.0195(11)
C25 0.107(2) 0.0720(17) 0.0561(14) 0.0026(12) 0.0352(14) 0.0338(16)
C26 0.108(2) 0.0563(14) 0.0521(14) -0.0055(11) 0.0077(14) 0.0261(15)
C27 0.0882(19) 0.0544(14) 0.0653(16) 0.0034(12) 0.0101(14) 0.0030(13)
C28 0.0677(15) 0.0532(12) 0.0534(13) 0.0088(10) 0.0159(11) 0.0098(11)
C29 0.0393(9) 0.0357(9) 0.0362(9) 0.0057(7) 0.0127(8) 0.0154(7)
C30 0.0490(11) 0.0420(10) 0.0626(13) 0.0087(9) 0.0258(10) 0.0184(9)
C31 0.0495(12) 0.0650(13) 0.0663(14) 0.0085(11) 0.0255(11) 0.0285(10)
C32 0.0675(15) 0.0657(14) 0.0596(13) 0.0074(11) 0.0189(12) 0.0451(12)
C33 0.0794(16) 0.0485(12) 0.0775(15) 0.0207(11) 0.0327(13) 0.0369(12)
C34 0.0575(12) 0.0427(10) 0.0620(13) 0.0172(9) 0.0284(11) 0.0234(9)
P1 0.0398(3) 0.0372(2) 0.0396(3) 0.00988(19) 0.0170(2) 0.0168(2)
S1 0.0508(3) 0.0564(3) 0.0682(4) 0.0214(3) 0.0350(3) 0.0218(2)

loop_
_geom_bond_atom_site_label_1
_geom_bond_atom_site_label_2
_geom_bond_distance
_geom_bond_site_symmetry_2
_geom_bond_publ_flag
C1 C2 1.351(3) . ?
C1 C23 1.481(2) . ?
C1 P1 1.812(2) . ?
C2 C7 1.494(2) . ?
C2 C3 1.507(3) . ?
C3 C4 1.511(3) . ?
C4 C5 1.519(3) . ?
C5 C6 1.500(3) . ?
C6 C7 1.508(3) . ?
C7 C8 1.353(3) . ?
C8 C9 1.479(2) . ?
C8 P1 1.8109(18) . ?
C9 C12 1.389(3) . ?
C9 C10 1.392(3) . ?
C10 C11 1.380(3) . ?
C11 C14 1.389(3) . ?
C12 C13 1.385(3) . ?
C13 C14 1.397(3) . ?
C14 C15 1.466(3) . ?
C15 C16 1.321(3) . ?
C16 C17 1.469(3) . ?
C17 C18 1.384(3) . ?
C17 C20 1.389(3) . ?
C18 C19 1.394(4) . ?
C19 C22 1.359(4) . ?
C20 C21 1.386(3) . ?
C21 C22 1.367(4) . ?
C23 C28 1.387(3) . ?
C23 C24 1.389(3) . ?
C24 C25 1.384(3) . ?
C25 C26 1.362(4) . ?
C26 C27 1.372(4) . ?
C27 C28 1.388(3) . ?
C29 C34 1.387(3) . ?
C29 C30 1.391(3) . ?
C29 P1 1.8074(19) . ?
C30 C31 1.380(3) . ?
C31 C32 1.376(3) . ?
C32 C33 1.381(3) . ?
C33 C34 1.378(3) . ?
P1 S1 1.9582(10) . ?
